data_4335081
loop_
_publ_author_name
'Anatolie Gavriluta'
'Gabriel E. B\"uchel'
'Leon Freitag'
'Ghenadie Novitchi'
'Jean Bernard Tommasino'
'Erwann Jeanneau'
'Paul-Steffen Kuhn'
'Leticia Gonz\'alez'
'Vladimir B. Arion'
'Dominique Luneau'

_publ_section_title
;
 Mechanism Elucidation of the cis-trans Isomerization of an Azole
 Ruthenium-Nitrosyl Complex and Its Osmium Counterpart
;
_journal_name_full 'Inorganic Chemistry'
_journal_page_first 6260
_journal_page_last 6272
_journal_paper_doi 10.1021/ic4004824
_journal_volume 52
_journal_year 2013
_chemical_formula_moiety 'C7 H6 Cl4 N3 O Os, C16 H36 N'
_chemical_formula_sum 'C23 H42 Cl4 N4 O Os'
_chemical_formula_weight 722.61
_chemical_name_systematic
; 
Tetrabutylammonium cis-[tetrachlorido-1H-indazole-nitrosyl-osmate]  
;
_space_group_IT_number 14
_symmetry_cell_setting monoclinic
_symmetry_space_group_name_Hall '-P 2yn'
_symmetry_space_group_name_H-M 'P 1 21/n 1'
_atom_sites_solution_hydrogens geom
_atom_sites_solution_primary direct
_atom_sites_solution_secondary difmap
_audit_creation_method SHELXL-97
_cell_angle_alpha 90.00
_cell_angle_beta 100.7569(9)
_cell_angle_gamma 90.00
_cell_formula_units_Z 12
_cell_length_a 12.35414(12)
_cell_length_b 52.4121(4)
_cell_length_c 13.87637(13)
_cell_measurement_reflns_used 97439
_cell_measurement_temperature 100(2)
_cell_measurement_theta_max 74.20
_cell_measurement_theta_min 3.24
_cell_volume 8827.15(14)
_computing_cell_refinement
;
CrysAlisPro, Agilent Technologies,
Version 1.171.36.24a (release 19-12-2012 CrysAlis171 .NET)
(compiled Dec 19 2012,11:08:27)
;
_computing_data_collection
;
CrysAlisPro, Agilent Technologies,
Version 1.171.36.24a (release 19-12-2012 CrysAlis171 .NET)
(compiled Dec 19 2012,11:08:27)
;
_computing_data_reduction
;
CrysAlisPro, Agilent Technologies,
Version 1.171.36.24a (release 19-12-2012 CrysAlis171 .NET)
(compiled Dec 19 2012,11:08:27)
;
_computing_molecular_graphics 'Bruker SHELXTL'
_computing_publication_material 'Bruker SHELXTL'
_computing_structure_refinement 'SHELXL-97 (Sheldrick, 2008)'
_computing_structure_solution 'SHELXS-97 (Sheldrick, 2008)'
_diffrn_ambient_temperature 100(2)
_diffrn_measured_fraction_theta_full 0.989
_diffrn_measured_fraction_theta_max 0.989
_diffrn_measurement_device_type 'Xcalibur, Ruby, Gemini'
_diffrn_measurement_method '\w scans'
_diffrn_radiation_monochromator graphite
_diffrn_radiation_source 'fine-focus sealed tube'
_diffrn_radiation_type CuK\a
_diffrn_radiation_wavelength 1.54184
_diffrn_reflns_av_R_equivalents 0.0458
_diffrn_reflns_av_sigmaI/netI 0.0175
_diffrn_reflns_limit_h_max 15
_diffrn_reflns_limit_h_min -15
_diffrn_reflns_limit_k_max 65
_diffrn_reflns_limit_k_min -64
_diffrn_reflns_limit_l_max 17
_diffrn_reflns_limit_l_min -17
_diffrn_reflns_number 201647
_diffrn_reflns_theta_full 74.20
_diffrn_reflns_theta_max 74.20
_diffrn_reflns_theta_min 3.35
_exptl_absorpt_coefficient_mu 11.698
_exptl_absorpt_correction_T_max 0.2912
_exptl_absorpt_correction_T_min 0.1443
_exptl_absorpt_correction_type multi-scan
_exptl_absorpt_process_details SADABS
_exptl_crystal_colour red
_exptl_crystal_density_diffrn 1.631
_exptl_crystal_description block
_exptl_crystal_F_000 4320
_exptl_crystal_size_max 0.27
_exptl_crystal_size_mid 0.17
_exptl_crystal_size_min 0.14
_refine_diff_density_max 1.115
_refine_diff_density_min -1.189
_refine_diff_density_rms 0.094
_refine_ls_extinction_method none
_refine_ls_goodness_of_fit_ref 1.042
_refine_ls_hydrogen_treatment constr
_refine_ls_matrix_type full
_refine_ls_number_parameters 663
_refine_ls_number_reflns 17794
_refine_ls_number_restraints 35
_refine_ls_restrained_S_all 1.251
_refine_ls_R_factor_all 0.0339
_refine_ls_R_factor_gt 0.0316
_refine_ls_shift/su_max 0.002
_refine_ls_shift/su_mean 0.000
_refine_ls_structure_factor_coef Fsqd
_refine_ls_weighting_details 'calc w=1/[\s^2^(Fo^2^)+(0.0474P)^2^+23.0121P] where P=(Fo^2^+2Fc^2^)/3'
_refine_ls_weighting_scheme calc
_refine_ls_wR_factor_gt 0.0846
_refine_ls_wR_factor_ref 0.0860
_reflns_number_gt 16970
_reflns_number_total 17794
_reflns_threshold_expression >2sigma(I)
_cod_data_source_file ic4004824_si_001_3.cif
_cod_data_source_block cis-Os
_cod_original_cell_volume 8827.14(14)
_cod_database_code 4335081

loop_
_symmetry_equiv_pos_as_xyz
'x, y, z'
'-x+1/2, y+1/2, -z+1/2'
'-x, -y, -z'
'x-1/2, -y-1/2, z-1/2'

loop_
_atom_site_label
_atom_site_type_symbol
_atom_site_fract_x
_atom_site_fract_y
_atom_site_fract_z
_atom_site_U_iso_or_equiv
_atom_site_adp_type
_atom_site_occupancy
_atom_site_symmetry_multiplicity
_atom_site_calc_flag
_atom_site_refinement_flags
_atom_site_disorder_assembly
_atom_site_disorder_group
Os1A Os -0.158599(16) 0.149891(3) 0.667386(14) 0.02178(6) Uani 1 1 d D . .
Cl1A Cl -0.20241(9) 0.13976(2) 0.49690(8) 0.0265(2) Uani 1 1 d . . .
Cl2A Cl -0.34942(9) 0.15134(2) 0.66650(8) 0.0266(2) Uani 1 1 d . . .
Cl3A Cl -0.13119(10) 0.16087(2) 0.83643(8) 0.0311(2) Uani 1 1 d . . .
Cl4A Cl -0.15858(10) 0.10563(2) 0.70339(9) 0.0311(2) Uani 1 1 d . . .
N1A N -0.1689(3) 0.18858(7) 0.6336(3) 0.0223(7) Uani 1 1 d . . .
N2A N -0.1308(3) 0.19824(7) 0.5551(3) 0.0263(8) Uani 1 1 d . . .
H2A H -0.1048 0.1891 0.5113 0.032 Uiso 1 1 calc R . .
N3A N -0.01094(10) 0.14867(7) 0.6687(3) 0.0345(10) Uani 1 1 d D . .
O1A O 0.08140(14) 0.14693(9) 0.6731(4) 0.0526(11) Uani 1 1 d D . .
C1A C -0.2013(4) 0.20792(9) 0.6825(3) 0.0236(9) Uani 1 1 d . . .
H1A H -0.2312 0.2064 0.7405 0.028 Uiso 1 1 calc R . .
C2A C -0.1851(4) 0.23123(9) 0.6359(3) 0.0231(9) Uani 1 1 d . . .
C3A C -0.2026(4) 0.25727(9) 0.6543(3) 0.0268(9) Uani 1 1 d . . .
H3A H -0.2337 0.2624 0.7088 0.032 Uiso 1 1 calc R . .
C4A C -0.1733(4) 0.27484(9) 0.5911(4) 0.0303(10) Uani 1 1 d . . .
H4A H -0.1847 0.2925 0.6017 0.036 Uiso 1 1 calc R . .
C5A C -0.1259(5) 0.26723(10) 0.5093(4) 0.0351(11) Uani 1 1 d . . .
H5A H -0.1059 0.2800 0.4674 0.042 Uiso 1 1 calc R . .
C6A C -0.1083(5) 0.24226(9) 0.4891(4) 0.0334(11) Uani 1 1 d . . .
H6A H -0.0772 0.2373 0.4343 0.040 Uiso 1 1 calc R . .
C7A C -0.1390(4) 0.22413(9) 0.5545(3) 0.0253(9) Uani 1 1 d . . .
Os1B Os 0.066196(16) 0.184248(3) 0.300864(14) 0.02281(6) Uani 1 1 d D . .
Cl1B Cl 0.25194(9) 0.18047(2) 0.27847(9) 0.0239(2) Uani 0.90 1 d P A 1
Cl2B Cl 0.12713(10) 0.18656(2) 0.47148(8) 0.0257(2) Uani 0.90 1 d P A 1
Cl3B Cl -0.11771(9) 0.18648(2) 0.32779(8) 0.0276(2) Uani 1 1 d . A .
Cl4B Cl 0.07536(11) 0.22896(2) 0.29493(9) 0.0371(3) Uani 1 1 d . A .
N1B N 0.0644(3) 0.14478(7) 0.3221(3) 0.0211(7) Uani 1 1 d . A .
N2B N 0.0057(3) 0.13384(7) 0.3843(3) 0.0245(8) Uani 1 1 d . . .
H2B H -0.0411 0.1420 0.4140 0.029 Uiso 1 1 calc R A .
N1 N 0.0181(4) 0.18135(9) 0.16881(9) 0.0253(6) Uiso 0.80 1 d PD A .
O1B O -0.0010(4) 0.17940(9) 0.08578(12) 0.0398(9) Uiso 0.80 1 d PD . .
C1B C 0.1248(4) 0.12692(9) 0.2907(3) 0.0242(9) Uani 1 1 d . . .
H1B H 0.1739 0.1296 0.2464 0.029 Uiso 1 1 calc R A .
C2B C 0.1052(4) 0.10316(8) 0.3333(3) 0.0227(8) Uani 1 1 d . A .
C3B C 0.1462(4) 0.07820(9) 0.3286(3) 0.0272(9) Uani 1 1 d . . .
H3B H 0.1972 0.0743 0.2872 0.033 Uiso 1 1 calc R A .
C4B C 0.1105(4) 0.05983(9) 0.3851(4) 0.0311(10) Uani 1 1 d . A .
H4B H 0.1358 0.0428 0.3819 0.037 Uiso 1 1 calc R . .
C5B C 0.0363(5) 0.06573(10) 0.4486(4) 0.0348(11) Uani 1 1 d . . .
H5B H 0.0151 0.0526 0.4884 0.042 Uiso 1 1 calc R A .
C6B C -0.0060(4) 0.08987(9) 0.4545(4) 0.0314(10) Uani 1 1 d . A .
H6B H -0.0561 0.0937 0.4968 0.038 Uiso 1 1 calc R . .
C7B C 0.0292(4) 0.10861(8) 0.3941(3) 0.0232(9) Uani 1 1 d . A .
C1C C -0.3395(16) 0.0430(3) 0.8206(14) 0.0211(12) Uiso 0.50 1 d P B 1
H1C H -0.2868 0.0424 0.7782 0.025 Uiso 0.50 1 d PR B 1
N1C N -0.3678(11) 0.0249(3) 0.8690(13) 0.0253(6) Uiso 0.50 1 d P B 1
N2C N -0.4319(6) 0.03446(14) 0.9307(6) 0.0253(6) Uiso 0.50 1 d P B 2
H2C H -0.4492 0.0260 0.9805 0.030 Uiso 0.50 1 calc PR B 2
C1X C -0.3461(16) 0.0454(3) 0.8151(14) 0.0211(12) Uiso 0.50 1 d P B 2
H1X H -0.2921 0.0441 0.7739 0.025 Uiso 0.50 1 d PR B 2
N1X N -0.3807(11) 0.0247(3) 0.8623(13) 0.0253(6) Uiso 0.50 1 d P B 2
N2X N -0.466806(15) 0.032980(3) 0.902750(13) 0.0253(6) Uiso 0.50 1 d P B 1
H2X H -0.5111 0.0230 0.9285 0.030 Uiso 0.50 1 calc PR B 1
Cl4C Cl -0.299576(15) -0.057920(3) 0.852330(13) 0.0323(2) Uani 1 1 d R B .
Cl2 Cl -0.365076(15) -0.009920(3) 0.688270(13) 0.0329(2) Uani 1 1 d R B .
Cl1C Cl -0.154476(15) -0.003050(3) 0.864250(13) 0.0279(3) Uani 0.80 1 d PR B .
Cl1X Cl -0.522816(15) -0.024770(3) 0.849792(13) 0.0233(3) Uani 0.60 1 d PR B .
Cl1Y Cl -0.310746(15) -0.015170(3) 1.033630(13) 0.0292(4) Uani 0.60 1 d PR B .
Os1C Os -0.337516(15) -0.013880(3) 0.860980(13) 0.02263(6) Uani 1 1 d RD . .
O1C O -0.095836(15) -0.002490(3) 0.878930(13) 0.0398(9) Uiso 0.20 1 d PRD . .
O1Y O -0.572806(15) -0.027900(3) 0.840950(13) 0.0398(9) Uiso 0.40 1 d PRD . .
O1X O -0.306386(15) -0.020360(3) 1.079970(13) 0.0398(9) Uiso 0.40 1 d PRD . .
N3C N -0.189786(15) -0.006360(3) 0.874740(13) 0.0253(6) Uiso 0.20 1 d PRD B .
N3Y N -0.484346(15) -0.021320(3) 0.849813(13) 0.0253(6) Uiso 0.40 1 d PRD B .
N3X N -0.316486(15) -0.017260(3) 0.993210(13) 0.0253(6) Uiso 0.40 1 d PRD B .
C22 C 0.962644(15) 0.063980(3) 1.090071(13) 0.0267(9) Uani 1 1 d R . .
H22A H 0.9607 0.0743 1.1495 0.032 Uiso 1 1 calc R . .
H22B H 1.0321 0.0541 1.1024 0.032 Uiso 1 1 calc R . .
C23 C 0.866964(15) 0.045190(3) 1.077490(13) 0.0365(12) Uani 1 1 d R . .
H23A H 0.8754 0.0323 1.0273 0.044 Uiso 1 1 calc R . .
H23B H 0.7966 0.0543 1.0554 0.044 Uiso 1 1 calc R . .
C24 C 0.865744(15) 0.032000(3) 1.176092(13) 0.0375(12) Uani 1 1 d R . .
H24A H 0.8199 0.0164 1.1642 0.045 Uiso 1 1 calc R . .
H24B H 0.9417 0.0267 1.2052 0.045 Uiso 1 1 calc R . .
C25 C 0.821744(15) 0.048720(3) 1.248690(13) 0.0442(13) Uani 1 1 d R . .
H25A H 0.8235 0.0393 1.3099 0.053 Uiso 1 1 calc R . .
H25B H 0.7457 0.0537 1.2214 0.053 Uiso 1 1 calc R . .
H25C H 0.8675 0.0641 1.2619 0.053 Uiso 1 1 calc R . .
C26 C 0.863484(15) 0.099100(3) 0.984330(13) 0.0269(9) Uani 1 1 d R . .
H26A H 0.8649 0.1088 0.9234 0.032 Uiso 1 1 calc R . .
H26B H 0.7979 0.0879 0.9716 0.032 Uiso 1 1 calc R . .
C27 C 0.849014(15) 0.117920(3) 1.064140(13) 0.0311(10) Uani 1 1 d R . .
H27A H 0.9090 0.1307 1.0728 0.037 Uiso 1 1 calc R . .
H27B H 0.8521 0.1088 1.1271 0.037 Uiso 1 1 calc R . .
C28 C 0.737774(15) 0.131120(3) 1.034440(13) 0.0318(10) Uani 1 1 d R . .
H28A H 0.6783 0.1184 1.0336 0.038 Uiso 1 1 calc R . .
H28B H 0.7315 0.1380 0.9672 0.038 Uiso 1 1 calc R . .
C29 C 0.722474(15) 0.152850(3) 1.104291(13) 0.0453(14) Uani 1 1 d R . .
H29A H 0.6503 0.1608 1.0824 0.054 Uiso 1 1 calc R . .
H29B H 0.7805 0.1656 1.1045 0.054 Uiso 1 1 calc R . .
H29C H 0.7269 0.1461 1.1707 0.054 Uiso 1 1 calc R . .
C30 C 1.068553(15) 0.098020(3) 1.035570(13) 0.0269(9) Uani 1 1 d R . .
H30A H 1.1322 0.0863 1.0527 0.032 Uiso 1 1 calc R . .
H30B H 1.0615 0.1075 1.0958 0.032 Uiso 1 1 calc R . .
C31 C 1.094373(15) 0.117100(3) 0.960182(13) 0.0341(11) Uani 1 1 d R . .
H31A H 1.0306 0.1286 0.9392 0.041 Uiso 1 1 calc R . .
H31B H 1.1098 0.1080 0.9017 0.041 Uiso 1 1 calc R . .
C32 C 1.194874(15) 0.132559(3) 1.007580(13) 0.0419(13) Uani 1 1 d R . .
H32A H 1.2574 0.1209 1.0298 0.050 Uiso 1 1 calc R . .
H32B H 1.1784 0.1416 1.0659 0.050 Uiso 1 1 calc R . .
C33 C 1.227564(15) 0.152010(3) 0.936390(13) 0.0567(17) Uani 1 1 d R . .
H33A H 1.2924 0.1615 0.9690 0.068 Uiso 1 1 calc R . .
H33B H 1.1663 0.1639 0.9154 0.068 Uiso 1 1 calc R . .
H33C H 1.2450 0.1431 0.8790 0.068 Uiso 1 1 calc R . .
C34 C 0.966794(15) 0.067670(3) 0.910480(13) 0.0290(10) Uani 1 1 d R . .
H34A H 0.9644 0.0802 0.8568 0.035 Uiso 1 1 calc R . .
H34B H 0.8985 0.0574 0.8955 0.035 Uiso 1 1 calc R . .
C35 C 1.064453(15) 0.050010(3) 0.910170(13) 0.0321(10) Uani 1 1 d R . .
H35A H 1.0581 0.0349 0.9513 0.039 Uiso 1 1 calc R . .
H35B H 1.1337 0.0590 0.9380 0.039 Uiso 1 1 calc R . .
C36 C 1.067113(15) 0.041630(3) 0.805152(13) 0.0376(12) Uani 1 1 d R . .
H36A H 1.1189 0.0271 0.8072 0.045 Uiso 1 1 calc R . .
H36B H 0.9929 0.0355 0.7744 0.045 Uiso 1 1 calc R . .
C37 C 1.101423(15) 0.062530(3) 0.741521(13) 0.0511(16) Uani 1 1 d R . .
H37A H 1.1006 0.0559 0.6754 0.061 Uiso 1 1 calc R . .
H37B H 1.1759 0.0684 0.7700 0.061 Uiso 1 1 calc R . .
H37C H 1.0499 0.0769 0.7380 0.061 Uiso 1 1 calc R . .
C38 C 0.449164(15) 0.056780(3) 0.486462(13) 0.0252(9) Uani 1 1 d R . .
H38A H 0.3764 0.0625 0.4505 0.030 Uiso 1 1 calc R . .
H38B H 0.4666 0.0405 0.4562 0.030 Uiso 1 1 calc R . .
C39 C 0.439094(15) 0.051390(3) 0.592010(13) 0.0284(10) Uani 1 1 d R . .
H39A H 0.4237 0.0674 0.6246 0.034 Uiso 1 1 calc R . .
H39B H 0.5091 0.0442 0.6283 0.034 Uiso 1 1 calc R . .
C40 C 0.345784(15) 0.032480(3) 0.592490(13) 0.0364(11) Uani 1 1 d R . .
H40A H 0.2756 0.0403 0.5595 0.044 Uiso 1 1 calc R . .
H40B H 0.3589 0.0172 0.5546 0.044 Uiso 1 1 calc R . .
C41 C 0.335154(15) 0.024480(3) 0.695170(13) 0.0464(14) Uani 1 1 d R . .
H41A H 0.2741 0.0124 0.6916 0.056 Uiso 1 1 calc R . .
H41B H 0.3207 0.0395 0.7327 0.056 Uiso 1 1 calc R . .
H41C H 0.4038 0.0164 0.7276 0.056 Uiso 1 1 calc R . .
C42 C 0.532634(15) 0.076940(3) 0.361380(13) 0.0290(10) Uani 1 1 d R . .
H42A H 0.4578 0.0820 0.3278 0.035 Uiso 1 1 calc R . .
H42B H 0.5461 0.0594 0.3398 0.035 Uiso 1 1 calc R . .
C43 C 0.615724(15) 0.094730(3) 0.328520(13) 0.0358(11) Uani 1 1 d R . .
H43A H 0.6908 0.0876 0.3485 0.043 Uiso 1 1 calc R . .
H43B H 0.6136 0.1116 0.3605 0.043 Uiso 1 1 calc R . .
C44 C 0.589274(15) 0.098010(3) 0.216180(13) 0.0414(13) Uani 1 1 d R . .
H44A H 0.6549 0.1050 0.1940 0.050 Uiso 1 1 calc R . .
H44B H 0.5736 0.0811 0.1853 0.050 Uiso 1 1 calc R . .
C45 C 0.491844(15) 0.115450(3) 0.181620(13) 0.0440(13) Uani 1 1 d R . .
H45A H 0.4787 0.1167 0.1099 0.053 Uiso 1 1 calc R . .
H45B H 0.5076 0.1324 0.2103 0.053 Uiso 1 1 calc R . .
H45C H 0.4262 0.1085 0.2023 0.053 Uiso 1 1 calc R . .
C46 C 0.504354(15) 0.102820(3) 0.506620(13) 0.0266(9) Uani 1 1 d R . .
H46A H 0.4955 0.1012 0.5758 0.032 Uiso 1 1 calc R . .
H46B H 0.5666 0.1146 0.5053 0.032 Uiso 1 1 calc R . .
C47 C 0.399994(15) 0.114870(3) 0.448380(13) 0.0323(10) Uani 1 1 d R . .
H47A H 0.3415 0.1018 0.4334 0.039 Uiso 1 1 calc R . .
H47B H 0.4149 0.1216 0.3855 0.039 Uiso 1 1 calc R . .
C48 C 0.361034(15) 0.136609(3) 0.507740(13) 0.0366(11) Uani 1 1 d R . .
H48A H 0.4252 0.1473 0.5357 0.044 Uiso 1 1 calc R . .
H48B H 0.3085 0.1474 0.4629 0.044 Uiso 1 1 calc R . .
C49 C 0.306514(15) 0.127540(3) 0.589490(13) 0.0505(15) Uani 1 1 d R . .
H49A H 0.2842 0.1423 0.6246 0.061 Uiso 1 1 calc R . .
H49B H 0.3583 0.1170 0.6350 0.061 Uiso 1 1 calc R . .
H49C H 0.2414 0.1174 0.5623 0.061 Uiso 1 1 calc R . .
C50 C 0.647584(15) 0.070230(3) 0.528580(13) 0.0272(9) Uani 1 1 d R . .
H50A H 0.6448 0.0712 0.5993 0.033 Uiso 1 1 calc R . .
H50B H 0.6999 0.0834 0.5149 0.033 Uiso 1 1 calc R . .
C51 C 0.693134(15) 0.044110(3) 0.507970(13) 0.0286(10) Uani 1 1 d R . .
H51A H 0.6434 0.0305 0.5234 0.034 Uiso 1 1 calc R . .
H51B H 0.6976 0.0428 0.4377 0.034 Uiso 1 1 calc R . .
C52 C 0.807314(15) 0.040720(3) 0.570730(13) 0.0326(10) Uani 1 1 d R . .
H52A H 0.8553 0.0549 0.5567 0.039 Uiso 1 1 calc R . .
H52B H 0.8014 0.0418 0.6408 0.039 Uiso 1 1 calc R . .
C53 C 0.861064(15) 0.015430(3) 0.552950(13) 0.0367(12) Uani 1 1 d R . .
H53A H 0.9340 0.0144 0.5950 0.044 Uiso 1 1 calc R . .
H53B H 0.8686 0.0143 0.4840 0.044 Uiso 1 1 calc R . .
H53C H 0.8151 0.0013 0.5684 0.044 Uiso 1 1 calc R . .
C54 C 0.537904(15) 0.253079(3) 0.481060(13) 0.0369(12) Uani 1 1 d R . .
H54A H 0.5380 0.2672 0.5285 0.044 Uiso 1 1 calc R . .
H54B H 0.6134 0.2459 0.4920 0.044 Uiso 1 1 calc R . .
C55 C 0.513184(15) 0.264130(3) 0.379440(13) 0.061(2) Uani 1 1 d R . .
H55A H 0.4961 0.2501 0.3314 0.073 Uiso 1 1 calc R . .
H55B H 0.4470 0.2751 0.3732 0.073 Uiso 1 1 calc R . .
C56 C 0.606724(15) 0.279530(3) 0.355231(13) 0.068(2) Uani 1 1 d R . .
H56A H 0.6208 0.2938 0.4028 0.081 Uiso 1 1 calc R . .
H56B H 0.6732 0.2686 0.3666 0.081 Uiso 1 1 calc R . .
C57 C 0.595844(15) 0.290280(3) 0.257550(13) 0.105(4) Uani 1 1 d R . .
H57A H 0.6631 0.2997 0.2522 0.125 Uiso 1 1 calc R . .
H57B H 0.5327 0.3019 0.2455 0.125 Uiso 1 1 calc R . .
H57C H 0.5844 0.2765 0.2089 0.125 Uiso 1 1 calc R . .
C58 C 0.500674(15) 0.224390(3) 0.608822(13) 0.0370(11) Uani 1 1 d R . .
H58A H 0.5055 0.2397 0.6510 0.044 Uiso 1 1 calc R . .
H58B H 0.5763 0.2176 0.6141 0.044 Uiso 1 1 calc R . .
C59 C 0.432204(15) 0.204590(3) 0.650021(13) 0.0401(12) Uani 1 1 d R . .
H59A H 0.4328 0.1883 0.6138 0.048 Uiso 1 1 calc R . .
H59B H 0.3550 0.2105 0.6424 0.048 Uiso 1 1 calc R . .
C60 C 0.480074(15) 0.200470(3) 0.757842(13) 0.0464(14) Uani 1 1 d R . .
H60A H 0.5580 0.1951 0.7647 0.056 Uiso 1 1 calc R . .
H60B H 0.4784 0.2168 0.7934 0.056 Uiso 1 1 calc R . .
C61 C 0.417664(15) 0.180509(3) 0.804021(13) 0.0558(17) Uani 1 1 d R . .
H61A H 0.4514 0.1785 0.8734 0.067 Uiso 1 1 calc R . .
H61B H 0.4204 0.1642 0.7700 0.067 Uiso 1 1 calc R . .
H61C H 0.3408 0.1859 0.7987 0.067 Uiso 1 1 calc R . .
C62 C 0.456884(15) 0.209840(3) 0.435500(13) 0.0318(10) Uani 1 1 d R . .
H62A H 0.4022 0.1975 0.4512 0.038 Uiso 1 1 calc R . .
H62B H 0.4306 0.2158 0.3675 0.038 Uiso 1 1 calc R . .
C63 C 0.565934(15) 0.196120(3) 0.439780(13) 0.0348(11) Uani 1 1 d R . .
H63A H 0.5847 0.1865 0.5021 0.042 Uiso 1 1 calc R . .
H63B H 0.6251 0.2087 0.4377 0.042 Uiso 1 1 calc R . .
C64 C 0.558024(15) 0.177730(3) 0.352942(13) 0.0343(11) Uani 1 1 d R . .
H64A H 0.6209 0.1657 0.3660 0.041 Uiso 1 1 calc R . .
H64B H 0.4895 0.1676 0.3476 0.041 Uiso 1 1 calc R . .
C65 C 0.558294(15) 0.190979(3) 0.256611(13) 0.0448(13) Uani 1 1 d R . .
H65A H 0.5523 0.1783 0.2041 0.054 Uiso 1 1 calc R . .
H65B H 0.6271 0.2005 0.2604 0.054 Uiso 1 1 calc R . .
H65C H 0.4957 0.2027 0.2426 0.054 Uiso 1 1 calc R . .
C66 C 0.341784(15) 0.242729(3) 0.490651(13) 0.0437(14) Uani 1 1 d R . .
H66A H 0.3191 0.2488 0.4223 0.052 Uiso 1 1 calc R . .
H66B H 0.2923 0.2285 0.5007 0.052 Uiso 1 1 calc R . .
C67 C 0.327214(15) 0.264520(3) 0.560561(13) 0.080(3) Uani 1 1 d R C .
H67A H 0.3525 0.2589 0.6291 0.096 Uiso 1 1 calc R . .
H67B H 0.3732 0.2792 0.5483 0.096 Uiso 1 1 calc R . .
C68 C 0.206774(15) 0.272860(3) 0.546710(13) 0.0518(16) Uani 1 1 d R . .
H68A H 0.3525 0.2589 0.6291 0.062 Uiso 0.60 1 d PR B 1
H68B H 0.3732 0.2792 0.5483 0.062 Uiso 0.60 1 d PR B 1
H68C H 0.3525 0.2589 0.6291 0.062 Uiso 0.40 1 d PR B 2
H68D H 0.3732 0.2792 0.5483 0.062 Uiso 0.40 1 d PR B 2
C69 C 0.18362(8) 0.28793(4) 0.45941(6) 0.053(3) Uani 0.60 1 d P C 1
H69A H 0.1067 0.2936 0.4486 0.063 Uiso 0.60 1 calc PR C 1
H69B H 0.1958 0.2777 0.4034 0.063 Uiso 0.60 1 calc PR C 1
H69C H 0.2324 0.3028 0.4665 0.063 Uiso 0.60 1 calc PR C 1
C70 C 0.17175(8) 0.25652(4) 0.60676(6) 0.085(8) Uani 0.40 1 d PR C 2
H70A H 0.0934 0.2595 0.6064 0.102 Uiso 0.40 1 calc PR C 2
H70B H 0.2137 0.2589 0.6734 0.102 Uiso 0.40 1 calc PR C 2
H70C H 0.1822 0.2391 0.5850 0.102 Uiso 0.40 1 calc PR C 2
N9 N 0.96654(8) 0.08217(4) 1.00529(6) 0.0246(8) Uani 1 1 d R . .
N10 N 0.53526(8) 0.07658(4) 0.47117(6) 0.0249(8) Uani 1 1 d R . .
N11 N 0.46091(8) 0.23259(4) 0.50456(6) 0.0325(9) Uani 1 1 d R . .
Cl1 Cl 0.02352(8) 0.17976(4) 0.14178(6) 0.0269(11) Uiso 0.20 1 d PR A .
O1BX O 0.27834(8) 0.17631(4) 0.23841(6) 0.0398(9) Uiso 0.10 1 d PRD A 2
N1BX N 0.20118(8) 0.18240(4) 0.26600(6) 0.0253(6) Uiso 0.10 1 d PRD A 2
O1BY O 0.11458(8) 0.19084(4) 0.51542(6) 0.0398(9) Uiso 0.10 1 d PRD A 2
N1BY N 0.10509(8) 0.18602(4) 0.43408(6) 0.0253(6) Uiso 0.10 1 d PRD A 2
C7X C -0.4797(6) 0.05800(11) 0.8883(6) 0.0277(5) Uiso 0.50 1 d PG B 1
C2X C -0.4007(7) 0.06610(18) 0.8357(7) 0.0277(5) Uiso 0.50 1 d PG B 1
C3X C -0.3981(8) 0.0914(2) 0.8067(8) 0.0277(5) Uiso 0.50 1 d PG B 1
H3X H -0.3441 0.0970 0.7707 0.033 Uiso 0.50 1 calc PR B 1
C4X C -0.4746(8) 0.10869(14) 0.8303(6) 0.0277(5) Uiso 0.50 1 d PG B 1
H4X H -0.4728 0.1260 0.8104 0.033 Uiso 0.50 1 calc PR B 1
C5X C -0.5536(6) 0.10059(11) 0.8829(5) 0.0277(5) Uiso 0.50 1 d PG B 1
H5X H -0.6058 0.1124 0.8990 0.033 Uiso 0.50 1 calc PR B 1
C6X C -0.5561(5) 0.07525(12) 0.9119(5) 0.0277(5) Uiso 0.50 1 d PG B 1
H6X H -0.6102 0.0697 0.9479 0.033 Uiso 0.50 1 calc PR B 1
C6C C -0.5198(6) 0.07638(12) 0.9495(5) 0.0277(5) Uiso 0.50 1 d PG B 2
H6C H -0.5581 0.0710 0.9992 0.033 Uiso 0.50 1 calc PR B 2
C7C C -0.4527(6) 0.05932(11) 0.9111(6) 0.0277(5) Uiso 0.50 1 d PG B 2
C2C C -0.3966(7) 0.06722(18) 0.8384(7) 0.0277(5) Uiso 0.50 1 d PG B 2
C3C C -0.4075(9) 0.0922(2) 0.8039(7) 0.0277(5) Uiso 0.50 1 d PG B 2
H3C H -0.3692 0.0976 0.7542 0.033 Uiso 0.50 1 calc PR B 2
C4C C -0.4746(8) 0.10922(13) 0.8423(6) 0.0277(5) Uiso 0.50 1 d PG B 2
H4C H -0.4820 0.1263 0.8187 0.033 Uiso 0.50 1 calc PR B 2
C5C C -0.5307(6) 0.10133(11) 0.9150(5) 0.0277(5) Uiso 0.50 1 d PG B 2
H5C H -0.5765 0.1130 0.9412 0.033 Uiso 0.50 1 calc PR B 2

loop_
_atom_site_aniso_label
_atom_site_aniso_U_11
_atom_site_aniso_U_22
_atom_site_aniso_U_33
_atom_site_aniso_U_23
_atom_site_aniso_U_13
_atom_site_aniso_U_12
Os1A 0.02233(10) 0.02178(10) 0.02181(10) 0.00315(7) 0.00566(7) 0.00510(7)
Cl1A 0.0315(5) 0.0256(5) 0.0236(5) 0.0001(4) 0.0082(4) 0.0017(4)
Cl2A 0.0241(5) 0.0256(5) 0.0315(5) 0.0047(4) 0.0087(4) 0.0032(4)
Cl3A 0.0383(6) 0.0320(5) 0.0225(5) 0.0043(4) 0.0046(4) 0.0069(5)
Cl4A 0.0351(6) 0.0261(5) 0.0324(6) 0.0056(4) 0.0070(5) 0.0062(4)
N1A 0.0242(19) 0.0219(17) 0.0215(18) 0.0014(14) 0.0059(14) 0.0016(14)
N2A 0.034(2) 0.0235(18) 0.0242(19) 0.0019(15) 0.0126(16) 0.0036(15)
N3A 0.050(3) 0.0222(19) 0.030(2) 0.0042(16) 0.0020(19) 0.0012(18)
O1A 0.031(2) 0.062(3) 0.068(3) 0.011(2) 0.019(2) 0.0151(19)
C1A 0.020(2) 0.030(2) 0.020(2) -0.0007(17) 0.0033(16) 0.0041(17)
C2A 0.020(2) 0.027(2) 0.021(2) -0.0031(16) 0.0007(16) 0.0015(17)
C3A 0.026(2) 0.027(2) 0.026(2) -0.0052(17) 0.0022(18) 0.0027(18)
C4A 0.035(3) 0.023(2) 0.031(2) -0.0041(18) 0.001(2) 0.0004(19)
C5A 0.042(3) 0.027(2) 0.036(3) 0.005(2) 0.008(2) -0.001(2)
C6A 0.043(3) 0.028(2) 0.031(3) 0.0027(19) 0.013(2) -0.001(2)
C7A 0.029(2) 0.024(2) 0.024(2) 0.0002(17) 0.0080(18) 0.0017(17)
Os1B 0.02580(11) 0.01956(10) 0.02378(10) 0.00241(7) 0.00647(8) 0.00068(7)
Cl1B 0.0192(5) 0.0223(5) 0.0309(6) 0.0019(4) 0.0062(4) -0.0037(4)
Cl2B 0.0318(6) 0.0223(5) 0.0211(5) 0.0006(4) 0.0004(4) -0.0006(4)
Cl3B 0.0287(5) 0.0287(5) 0.0256(5) -0.0001(4) 0.0054(4) 0.0023(4)
Cl4B 0.0446(7) 0.0322(6) 0.0358(6) 0.0039(5) 0.0108(5) -0.0010(5)
N1B 0.0221(18) 0.0216(17) 0.0198(17) 0.0006(13) 0.0043(14) -0.0020(14)
N2B 0.029(2) 0.0212(17) 0.0265(19) 0.0014(14) 0.0123(16) -0.0003(15)
C1B 0.027(2) 0.028(2) 0.019(2) -0.0026(16) 0.0071(17) -0.0038(17)
C2B 0.022(2) 0.023(2) 0.022(2) -0.0018(16) -0.0002(16) -0.0031(16)
C3B 0.028(2) 0.024(2) 0.028(2) -0.0049(17) 0.0038(19) 0.0014(18)
C4B 0.034(3) 0.022(2) 0.036(3) 0.0001(18) 0.001(2) 0.0044(19)
C5B 0.044(3) 0.027(2) 0.033(3) 0.0056(19) 0.006(2) -0.001(2)
C6B 0.037(3) 0.025(2) 0.034(3) 0.0045(19) 0.012(2) -0.0007(19)
C7B 0.025(2) 0.021(2) 0.024(2) -0.0018(16) 0.0061(17) -0.0007(16)
Cl4C 0.0310(6) 0.0314(6) 0.0352(6) -0.0036(4) 0.0077(5) 0.0033(4)
Cl2 0.0458(7) 0.0312(5) 0.0218(5) -0.0045(4) 0.0063(5) -0.0029(5)
Cl1C 0.0195(6) 0.0312(7) 0.0335(7) -0.0033(5) 0.0060(5) -0.0009(5)
Cl1X 0.0174(8) 0.0254(8) 0.0277(8) 0.0062(6) 0.0061(6) 0.0052(6)
Cl1Y 0.0346(10) 0.0293(9) 0.0259(9) -0.0039(7) 0.0113(7) -0.0025(7)
Os1C 0.02756(11) 0.02118(10) 0.02072(10) -0.00157(7) 0.00854(7) -0.00105(7)
C22 0.035(3) 0.023(2) 0.021(2) 0.0002(17) 0.0031(18) -0.0037(18)
C23 0.048(3) 0.033(3) 0.028(3) -0.004(2) 0.006(2) -0.015(2)
C24 0.042(3) 0.030(2) 0.041(3) 0.004(2) 0.010(2) -0.004(2)
C25 0.041(3) 0.057(4) 0.036(3) 0.001(3) 0.013(2) -0.009(3)
C26 0.026(2) 0.031(2) 0.024(2) 0.0025(18) 0.0046(18) 0.0022(18)
C27 0.030(3) 0.026(2) 0.035(3) -0.0007(19) 0.002(2) 0.0005(19)
C28 0.031(3) 0.028(2) 0.038(3) 0.001(2) 0.010(2) 0.0005(19)
C29 0.046(3) 0.031(3) 0.063(4) -0.003(3) 0.018(3) 0.001(2)
C30 0.026(2) 0.028(2) 0.027(2) 0.0039(18) 0.0045(18) -0.0002(18)
C31 0.031(3) 0.030(2) 0.042(3) 0.015(2) 0.008(2) 0.004(2)
C32 0.037(3) 0.038(3) 0.055(4) 0.005(2) 0.018(3) -0.004(2)
C33 0.056(4) 0.042(3) 0.075(5) 0.013(3) 0.022(4) -0.010(3)
C34 0.033(3) 0.031(2) 0.022(2) 0.0025(18) 0.0041(19) 0.0043(19)
C35 0.037(3) 0.033(2) 0.025(2) 0.0000(19) 0.003(2) 0.007(2)
C36 0.041(3) 0.043(3) 0.027(3) 0.000(2) 0.003(2) 0.012(2)
C37 0.053(4) 0.064(4) 0.041(3) 0.013(3) 0.020(3) 0.025(3)
C38 0.029(2) 0.021(2) 0.024(2) -0.0012(16) 0.0025(18) -0.0045(17)
C39 0.032(2) 0.027(2) 0.025(2) -0.0001(17) 0.0033(19) -0.0009(19)
C40 0.039(3) 0.038(3) 0.032(3) 0.005(2) 0.008(2) -0.007(2)
C41 0.050(3) 0.050(3) 0.043(3) 0.018(3) 0.018(3) 0.008(3)
C42 0.038(3) 0.022(2) 0.026(2) 0.0014(17) 0.006(2) -0.0021(19)
C43 0.040(3) 0.031(3) 0.037(3) 0.005(2) 0.011(2) -0.004(2)
C44 0.057(4) 0.036(3) 0.034(3) 0.007(2) 0.015(3) -0.003(2)
C45 0.060(4) 0.033(3) 0.041(3) 0.009(2) 0.011(3) -0.003(3)
C46 0.027(2) 0.020(2) 0.031(2) -0.0041(17) 0.0010(19) 0.0020(17)
C47 0.034(3) 0.027(2) 0.033(3) -0.0008(19) -0.003(2) 0.0033(19)
C48 0.032(3) 0.032(3) 0.043(3) -0.006(2) -0.002(2) 0.009(2)
C49 0.040(3) 0.060(4) 0.052(4) -0.004(3) 0.009(3) 0.017(3)
C50 0.025(2) 0.024(2) 0.032(2) -0.0021(18) 0.0038(19) 0.0019(17)
C51 0.031(2) 0.023(2) 0.032(2) 0.0000(18) 0.008(2) 0.0026(18)
C52 0.030(3) 0.028(2) 0.041(3) -0.001(2) 0.010(2) 0.0024(19)
C53 0.033(3) 0.026(2) 0.052(3) 0.005(2) 0.013(2) 0.005(2)
C54 0.033(3) 0.025(2) 0.049(3) -0.004(2) -0.003(2) -0.007(2)
C55 0.060(4) 0.045(3) 0.065(4) 0.018(3) -0.024(3) -0.022(3)
C56 0.067(5) 0.067(5) 0.063(5) 0.015(4) -0.002(4) -0.026(4)
C57 0.078(6) 0.103(7) 0.111(8) 0.057(6) -0.036(6) -0.045(6)
C58 0.038(3) 0.038(3) 0.034(3) -0.009(2) 0.006(2) -0.002(2)
C59 0.037(3) 0.037(3) 0.049(3) -0.008(2) 0.015(2) -0.001(2)
C60 0.060(4) 0.034(3) 0.050(4) -0.004(2) 0.023(3) 0.003(3)
C61 0.061(4) 0.040(3) 0.074(5) 0.011(3) 0.031(4) 0.009(3)
C62 0.033(3) 0.026(2) 0.034(3) -0.0043(19) 0.000(2) -0.0006(19)
C63 0.035(3) 0.031(2) 0.035(3) 0.001(2) -0.003(2) 0.005(2)
C64 0.036(3) 0.032(2) 0.034(3) 0.003(2) 0.006(2) 0.011(2)
C65 0.050(3) 0.046(3) 0.041(3) 0.006(2) 0.015(3) 0.013(3)
C66 0.028(3) 0.031(3) 0.068(4) -0.016(3) -0.002(3) 0.000(2)
C67 0.051(4) 0.056(4) 0.125(8) -0.047(5) -0.003(5) 0.006(3)
C68 0.047(4) 0.038(3) 0.072(5) -0.007(3) 0.016(3) 0.008(3)
C69 0.057(7) 0.052(6) 0.047(6) -0.012(5) 0.003(5) 0.022(5)
C70 0.033(9) 0.079(14) 0.15(2) -0.059(15) 0.029(11) 0.002(9)
N9 0.028(2) 0.0253(18) 0.0199(18) 0.0017(14) 0.0022(15) 0.0006(15)
N10 0.028(2) 0.0203(17) 0.0260(19) -0.0018(14) 0.0039(15) -0.0010(15)
N11 0.028(2) 0.026(2) 0.041(2) -0.0064(17) -0.0011(18) -0.0015(16)

loop_
_atom_type_symbol
_atom_type_description
_atom_type_scat_dispersion_real
_atom_type_scat_dispersion_imag
_atom_type_scat_source
C C 0.0181 0.0091 'International Tables Vol C Tables 4.2.6.8 and 6.1.1.4'
H H 0.0000 0.0000 'International Tables Vol C Tables 4.2.6.8 and 6.1.1.4'
Cl Cl 0.3639 0.7018 'International Tables Vol C Tables 4.2.6.8 and 6.1.1.4'
N N 0.0311 0.0180 'International Tables Vol C Tables 4.2.6.8 and 6.1.1.4'
O O 0.0492 0.0322 'International Tables Vol C Tables 4.2.6.8 and 6.1.1.4'
Os Os -4.9801 6.2216 'International Tables Vol C Tables 4.2.6.8 and 6.1.1.4'

loop_
_geom_angle_atom_site_label_1
_geom_angle_atom_site_label_2
_geom_angle_atom_site_label_3
_geom_angle
N3A Os1A N1A 93.19(16)
N3A Os1A Cl2A 179.68(15)
N1A Os1A Cl2A 87.05(11)
N3A Os1A Cl4A 90.15(13)
N1A Os1A Cl4A 176.56(11)
Cl2A Os1A Cl4A 89.62(4)
N3A Os1A Cl3A 92.33(14)
N1A Os1A Cl3A 88.74(11)
Cl2A Os1A Cl3A 87.45(4)
Cl4A Os1A Cl3A 91.97(4)
N3A Os1A Cl1A 92.49(14)
N1A Os1A Cl1A 90.03(10)
Cl2A Os1A Cl1A 87.73(4)
Cl4A Os1A Cl1A 88.99(4)
Cl3A Os1A Cl1A 175.08(4)
C1A N1A N2A 107.9(4)
C1A N1A Os1A 130.0(3)
N2A N1A Os1A 121.8(3)
C7A N2A N1A 109.8(4)
C7A N2A H2A 125.1
N1A N2A H2A 125.1
O1A N3A Os1A 176.4(4)
N1A C1A C2A 110.2(4)
N1A C1A H1A 124.9
C2A C1A H1A 124.9
C7A C2A C3A 119.9(4)
C7A C2A C1A 104.6(4)
C3A C2A C1A 135.5(4)
C4A C3A C2A 117.9(4)
C4A C3A H3A 121.0
C2A C3A H3A 121.0
C3A C4A C5A 121.3(4)
C3A C4A H4A 119.4
C5A C4A H4A 119.4
C6A C5A C4A 122.4(5)
C6A C5A H5A 118.8
C4A C5A H5A 118.8
C5A C6A C7A 116.2(5)
C5A C6A H6A 121.9
C7A C6A H6A 121.9
N2A C7A C2A 107.5(4)
N2A C7A C6A 130.2(4)
C2A C7A C6A 122.4(4)
N1BY Os1B N1BX 100.99(5)
N1BY Os1B N1 175.85(16)
N1BX Os1B N1 82.64(17)
N1BY Os1B N1B 85.13(12)
N1BX Os1B N1B 91.12(12)
N1 Os1B N1B 92.84(18)
N1BY Os1B Cl1 176.53(11)
N1BX Os1B Cl1 77.7
N1 Os1B Cl1 5.13(17)
N1B Os1B Cl1 91.68(11)
N1BY Os1B Cl4B 88.81(7)
N1BX Os1B Cl4B 89.49(7)
N1 Os1B Cl4B 93.25(15)
N1B Os1B Cl4B 173.92(10)
Cl1 Os1B Cl4B 94.36(6)
N1BY Os1B Cl2B 3.34(4)
N1BX Os1B Cl2B 97.65(4)
N1 Os1B Cl2B 178.15(15)
N1B Os1B Cl2B 85.34(10)
Cl1 Os1B Cl2B 174.42(5)
Cl4B Os1B Cl2B 88.58(4)
N1BY Os1B Cl3B 85.23(4)
N1BX Os1B Cl3B 173.79(4)
N1 Os1B Cl3B 91.15(17)
N1B Os1B Cl3B 89.47(10)
Cl1 Os1B Cl3B 96.13(4)
Cl4B Os1B Cl3B 90.58(4)
Cl2B Os1B Cl3B 88.56(4)
N1BY Os1B Cl1B 93.36(4)
N1BX Os1B Cl1B 7.91(4)
N1 Os1B Cl1B 90.20(17)
N1B Os1B Cl1B 88.41(10)
Cl1 Os1B Cl1B 85.17(4)
Cl4B Os1B Cl1B 91.40(4)
Cl2B Os1B Cl1B 90.03(4)
Cl3B Os1B Cl1B 177.54(4)
C1B N1B N2B 108.3(4)
C1B N1B Os1B 129.2(3)
N2B N1B Os1B 122.0(3)
N1B N2B C7B 110.3(4)
N1B N2B H2B 124.8
C7B N2B H2B 124.8
O1B N1 Os1B 173.1(5)
N1B C1B C2B 109.5(4)
N1B C1B H1B 125.3
C2B C1B H1B 125.3
C7B C2B C3B 120.2(4)
C7B C2B C1B 104.9(4)
C3B C2B C1B 134.8(4)
C4B C3B C2B 118.0(4)
C4B C3B H3B 121.0
C2B C3B H3B 121.0
C3B C4B C5B 121.2(4)
C3B C4B H4B 119.4
C5B C4B H4B 119.4
C6B C5B C4B 122.2(5)
C6B C5B H5B 118.9
C4B C5B H5B 118.9
C5B C6B C7B 116.2(5)
C5B C6B H6B 121.9
C7B C6B H6B 121.9
N2B C7B C2B 107.0(4)
N2B C7B C6B 130.9(4)
C2B C7B C6B 122.0(4)
N1C C1C C2X 110.2(17)
N1C C1C H1C 126.9
C2X C1C H1C 122.9
N1C C1C H1X 133.2
C2X C1C H1X 116.3
C1C N1C N2X 106.9(15)
C1C N1C Os1C 129.9(15)
N2X N1C Os1C 118.3(10)
N1X N2C C7C 108.9(10)
N1X N2C H2C 125.5
C7C N2C H2C 125.5
C2C C1X N1X 110.5(16)
C2C C1X H1C 132.5
N1X C1X H1C 116.6
C2C C1X H1X 126.8
N1X C1X H1X 122.7
N2C N1X C1X 105.5(15)
N2C N1X Os1C 122.0(12)
C1X N1X Os1C 131.0(14)
C7X N2X N1C 108.8(8)
C7X N2X H2X 125.6
N1C N2X H2X 125.6
N3C Cl1C O1C 143.1
O1C Cl1C Os1C 161.0
N3Y Cl1X O1Y 167.7
O1Y Cl1X Os1C 172.6
N3X Cl1Y O1X 145.5
O1X Cl1Y Os1C 158.2
N3X Os1C N3Y 91.0
N3X Os1C N3C 87.9
N3Y Os1C N3C 178.9
N3X Os1C N1C 92.0(5)
N3Y Os1C N1C 91.6(4)
N3C Os1C N1C 88.3(4)
N3X Os1C N1X 94.3(5)
N3Y Os1C N1X 87.5(4)
N3C Os1C N1X 92.4(4)
N1C Os1C N1X 4.6(7)
N3X Os1C Cl1C 92.8
N3Y Os1C Cl1C 175.9
N3C Os1C Cl1C 5.0
N1C Os1C Cl1C 86.8(4)
N1X Os1C Cl1C 90.7(4)
N3X Os1C Cl1X 89.8
N3Y Os1C Cl1X 2.1
N3C Os1C Cl1X 177.3
N1C Os1C Cl1X 93.4(4)
N1X Os1C Cl1X 89.3(4)
Cl1C Os1C Cl1X 177.4
N3X Os1C Cl1Y 4.0
N3Y Os1C Cl1Y 91.6
N3C Os1C Cl1Y 87.3
N1C Os1C Cl1Y 88.0(5)
N1X Os1C Cl1Y 90.4(5)
Cl1C Os1C Cl1Y 92.0
Cl1X Os1C Cl1Y 90.6
N3X Os1C Cl4C 87.9
N3Y Os1C Cl4C 89.5
N3C Os1C Cl4C 90.7
N1C Os1C Cl4C 179.0(4)
N1X Os1C Cl4C 176.3(4)
Cl1C Os1C Cl4C 92.2
Cl1X Os1C Cl4C 87.7
Cl1Y Os1C Cl4C 91.8
N3X Os1C Cl2 179.4
N3Y Os1C Cl2 88.9
N3C Os1C Cl2 92.2
N1C Os1C Cl2 88.6(5)
N1X Os1C Cl2 86.3(5)
Cl1C Os1C Cl2 87.4
Cl1X Os1C Cl2 90.0
Cl1Y Os1C Cl2 176.6
Cl4C Os1C Cl2 91.5
Cl1C N3C Os1C 156.6
O1C N3C Os1C 176.1
Cl1X N3Y Os1C 170.3
O1Y N3Y Os1C 174.3
Cl1Y N3X Os1C 163.1
O1X N3X Os1C 176.9
N9 C22 C23 116.9
N9 C22 H22A 108.1
C23 C22 H22A 108.1
N9 C22 H22B 108.1
C23 C22 H22B 108.1
H22A C22 H22B 107.3
C22 C23 C24 109.0
C22 C23 H23A 109.9
C24 C23 H23A 109.9
C22 C23 H23B 109.9
C24 C23 H23B 109.9
H23A C23 H23B 108.3
C25 C24 C23 113.4
C25 C24 H24A 108.9
C23 C24 H24A 108.9
C25 C24 H24B 108.9
C23 C24 H24B 108.9
H24A C24 H24B 107.7
C24 C25 H25A 109.5
C24 C25 H25B 109.5
H25A C25 H25B 109.5
C24 C25 H25C 109.5
H25A C25 H25C 109.5
H25B C25 H25C 109.5
C27 C26 N9 116.3
C27 C26 H26A 108.2
N9 C26 H26A 108.2
C27 C26 H26B 108.2
N9 C26 H26B 108.2
H26A C26 H26B 107.4
C26 C27 C28 108.7
C26 C27 H27A 110.0
C28 C27 H27A 110.0
C26 C27 H27B 110.0
C28 C27 H27B 110.0
H27A C27 H27B 108.3
C27 C28 C29 112.2
C27 C28 H28A 109.2
C29 C28 H28A 109.2
C27 C28 H28B 109.2
C29 C28 H28B 109.2
H28A C28 H28B 107.9
C28 C29 H29A 109.5
C28 C29 H29B 109.5
H29A C29 H29B 109.5
C28 C29 H29C 109.5
H29A C29 H29C 109.5
H29B C29 H29C 109.5
N9 C30 C31 116.3
N9 C30 H30A 108.2
C31 C30 H30A 108.2
N9 C30 H30B 108.2
C31 C30 H30B 108.2
H30A C30 H30B 107.4
C30 C31 C32 108.1
C30 C31 H31A 110.1
C32 C31 H31A 110.1
C30 C31 H31B 110.1
C32 C31 H31B 110.1
H31A C31 H31B 108.4
C31 C32 C33 111.6
C31 C32 H32A 109.3
C33 C32 H32A 109.3
C31 C32 H32B 109.3
C33 C32 H32B 109.3
H32A C32 H32B 108.0
C32 C33 H33A 109.5
C32 C33 H33B 109.5
H33A C33 H33B 109.5
C32 C33 H33C 109.5
H33A C33 H33C 109.5
H33B C33 H33C 109.5
N9 C34 C35 115.9
N9 C34 H34A 108.3
C35 C34 H34A 108.3
N9 C34 H34B 108.3
C35 C34 H34B 108.3
H34A C34 H34B 107.4
C34 C35 C36 109.6
C34 C35 H35A 109.7
C36 C35 H35A 109.7
C34 C35 H35B 109.7
C36 C35 H35B 109.7
H35A C35 H35B 108.2
C37 C36 C35 113.9
C37 C36 H36A 108.8
C35 C36 H36A 108.8
C37 C36 H36B 108.8
C35 C36 H36B 108.8
H36A C36 H36B 107.7
C36 C37 H37A 109.5
C36 C37 H37B 109.5
H37A C37 H37B 109.5
C36 C37 H37C 109.5
H37A C37 H37C 109.5
H37B C37 H37C 109.5
C39 C38 N10 116.4
C39 C38 H38A 108.2
N10 C38 H38A 108.2
C39 C38 H38B 108.2
N10 C38 H38B 108.2
H38A C38 H38B 107.3
C38 C39 C40 108.9
C38 C39 H39A 109.9
C40 C39 H39A 109.9
C38 C39 H39B 109.9
C40 C39 H39B 109.9
H39A C39 H39B 108.3
C41 C40 C39 112.5
C41 C40 H40A 109.1
C39 C40 H40A 109.1
C41 C40 H40B 109.1
C39 C40 H40B 109.1
H40A C40 H40B 107.8
C40 C41 H41A 109.5
C40 C41 H41B 109.5
H41A C41 H41B 109.5
C40 C41 H41C 109.5
H41A C41 H41C 109.5
H41B C41 H41C 109.5
N10 C42 C43 114.83(6)
N10 C42 H42A 108.6
C43 C42 H42A 108.6
N10 C42 H42B 108.6
C43 C42 H42B 108.6
H42A C42 H42B 107.5
C42 C43 C44 110.2
C42 C43 H43A 109.6
C44 C43 H43A 109.6
C42 C43 H43B 109.6
C44 C43 H43B 109.6
H43A C43 H43B 108.1
C45 C44 C43 113.1
C45 C44 H44A 109.0
C43 C44 H44A 109.0
C45 C44 H44B 109.0
C43 C44 H44B 109.0
H44A C44 H44B 107.8
C44 C45 H45A 109.5
C44 C45 H45B 109.5
H45A C45 H45B 109.5
C44 C45 H45C 109.5
H45A C45 H45C 109.5
H45B C45 H45C 109.5
C47 C46 N10 116.0
C47 C46 H46A 108.3
N10 C46 H46A 108.3
C47 C46 H46B 108.3
N10 C46 H46B 108.3
H46A C46 H46B 107.4
C46 C47 C48 110.0
C46 C47 H47A 109.7
C48 C47 H47A 109.7
C46 C47 H47B 109.7
C48 C47 H47B 109.7
H47A C47 H47B 108.2
C49 C48 C47 113.6
C49 C48 H48A 108.8
C47 C48 H48A 108.8
C49 C48 H48B 108.8
C47 C48 H48B 108.8
H48A C48 H48B 107.7
C48 C49 H49A 109.5
C48 C49 H49B 109.5
H49A C49 H49B 109.5
C48 C49 H49C 109.5
H49A C49 H49C 109.5
H49B C49 H49C 109.5
N10 C50 C51 115.81(7)
N10 C50 H50A 108.3
C51 C50 H50A 108.3
N10 C50 H50B 108.3
C51 C50 H50B 108.3
H50A C50 H50B 107.4
C52 C51 C50 109.4
C52 C51 H51A 109.8
C50 C51 H51A 109.8
C52 C51 H51B 109.8
C50 C51 H51B 109.8
H51A C51 H51B 108.2
C53 C52 C51 113.2
C53 C52 H52A 108.9
C51 C52 H52A 108.9
C53 C52 H52B 108.9
C51 C52 H52B 108.9
H52A C52 H52B 107.8
C52 C53 H53A 109.5
C52 C53 H53B 109.5
H53A C53 H53B 109.5
C52 C53 H53C 109.5
H53A C53 H53C 109.5
H53B C53 H53C 109.5
C55 C54 N11 116.8
C55 C54 H54A 108.1
N11 C54 H54A 108.1
C55 C54 H54B 108.1
N11 C54 H54B 108.1
H54A C54 H54B 107.3
C56 C55 C54 112.8
C56 C55 H55A 109.0
C54 C55 H55A 109.0
C56 C55 H55B 109.0
C54 C55 H55B 109.0
H55A C55 H55B 107.8
C57 C56 C55 118.5
C57 C56 H56A 107.7
C55 C56 H56A 107.7
C57 C56 H56B 107.7
C55 C56 H56B 107.7
H56A C56 H56B 107.1
C56 C57 H57A 109.5
C56 C57 H57B 109.5
H57A C57 H57B 109.5
C56 C57 H57C 109.5
H57A C57 H57C 109.5
H57B C57 H57C 109.5
N11 C58 C59 117.01(6)
N11 C58 H58A 108.0
C59 C58 H58A 108.0
N11 C58 H58B 108.0
C59 C58 H58B 108.0
H58A C58 H58B 107.3
C58 C59 C60 109.1
C58 C59 H59A 109.9
C60 C59 H59A 109.9
C58 C59 H59B 109.9
C60 C59 H59B 109.9
H59A C59 H59B 108.3
C61 C60 C59 112.4
C61 C60 H60A 109.1
C59 C60 H60A 109.1
C61 C60 H60B 109.1
C59 C60 H60B 109.1
H60A C60 H60B 107.9
C60 C61 H61A 109.5
C60 C61 H61B 109.5
H61A C61 H61B 109.5
C60 C61 H61C 109.5
H61A C61 H61C 109.5
H61B C61 H61C 109.5
C63 C62 N11 114.9
C63 C62 H62A 108.5
N11 C62 H62A 108.5
C63 C62 H62B 108.5
N11 C62 H62B 108.5
H62A C62 H62B 107.5
C62 C63 C64 110.0
C62 C63 H63A 109.7
C64 C63 H63A 109.7
C62 C63 H63B 109.7
C64 C63 H63B 109.7
H63A C63 H63B 108.2
C65 C64 C63 113.4
C65 C64 H64A 108.9
C63 C64 H64A 108.9
C65 C64 H64B 108.9
C63 C64 H64B 108.9
H64A C64 H64B 107.7
C64 C65 H65A 109.5
C64 C65 H65B 109.5
H65A C65 H65B 109.5
C64 C65 H65C 109.5
H65A C65 H65C 109.5
H65B C65 H65C 109.5
C67 C66 N11 113.58(5)
C67 C66 H66A 108.9
N11 C66 H66A 108.9
C67 C66 H66B 108.9
N11 C66 H66B 108.9
H66A C66 H66B 107.7
C68 C67 C66 111.1
C68 C67 H67A 109.4
C66 C67 H67A 109.4
C68 C67 H67B 109.4
C66 C67 H67B 109.4
H67A C67 H67B 108.0
C68 C67 H68A 109.4
C66 C67 H68A 109.4
H67B C67 H68A 108.0
C68 C67 H68B 109.4
C66 C67 H68B 109.4
H67A C67 H68B 108.0
H68A C67 H68B 108.0
C68 C67 H68C 109.4
C66 C67 H68C 109.4
H67B C67 H68C 108.0
H68B C67 H68C 108.0
C68 C67 H68D 109.4
C66 C67 H68D 109.4
H67A C67 H68D 108.0
H68A C67 H68D 108.0
H68C C67 H68D 108.0
C70 C68 C69 148.69(9)
C70 C68 C67 99.26(5)
C69 C68 C67 107.5
C68 C69 H69A 109.5
C68 C69 H69B 109.5
H69A C69 H69B 109.5
C68 C69 H69C 109.5
H69A C69 H69C 109.5
H69B C69 H69C 109.5
C68 C70 H70A 109.5
C68 C70 H70B 109.5
H70A C70 H70B 109.5
C68 C70 H70C 109.5
H70A C70 H70C 109.5
H70B C70 H70C 109.5
C30 N9 C34 112.43(5)
C30 N9 C22 106.03(6)
C34 N9 C22 111.17(12)
C30 N9 C26 110.89(12)
C34 N9 C26 105.11(6)
C22 N9 C26 111.34(5)
C50 N10 C42 112.30(6)
C50 N10 C38 111.92(11)
C42 N10 C38 105.22(8)
C50 N10 C46 106.82(8)
C42 N10 C46 110.56(11)
C38 N10 C46 110.06(6)
C58 N11 C54 107.81(8)
C58 N11 C62 110.37(12)
C54 N11 C62 111.6
C58 N11 C66 110.6
C54 N11 C66 110.66(12)
C62 N11 C66 105.80(7)
O1B Cl1 Os1B 170.1(4)
O1BX N1BX Os1B 165.85(6)
O1BY N1BY Os1B 166.65(5)
N2X C7X C2X 107.7(5)
N2X C7X C6X 132.2(5)
C2X C7X C6X 120.0
C7X C2X C3X 120.0
C7X C2X C1C 104.8(10)
C3X C2X C1C 135.2(10)
C4X C3X C2X 120.0
C4X C3X H3X 120.0
C2X C3X H3X 120.0
C3X C4X C5X 120.0
C3X C4X H4X 120.0
C5X C4X H4X 120.0
C6X C5X C4X 120.0
C6X C5X H5X 120.0
C4X C5X H5X 120.0
C5X C6X C7X 120.0
C5X C6X H6X 120.0
C7X C6X H6X 120.0
C7C C6C C5C 120.0
C7C C6C H6C 120.0
C5C C6C H6C 120.0
N2C C7C C2C 109.4(6)
N2C C7C C6C 130.6(6)
C2C C7C C6C 120.0
C1X C2C C7C 103.5(10)
C1X C2C C3C 136.3(10)
C7C C2C C3C 120.0
C2C C3C C4C 120.0
C2C C3C H3C 120.0
C4C C3C H3C 120.0
C5C C4C C3C 120.0
C5C C4C H4C 120.0
C3C C4C H4C 120.0
C4C C5C C6C 120.0
C4C C5C H5C 120.0
C6C C5C H5C 120.0

loop_
_geom_bond_atom_site_label_1
_geom_bond_atom_site_label_2
_geom_bond_distance
Os1A N3A 1.8220(9)
Os1A N1A 2.080(4)
Os1A Cl2A 2.3564(11)
Os1A Cl4A 2.3728(11)
Os1A Cl3A 2.3772(11)
Os1A Cl1A 2.3861(11)
N1A C1A 1.323(6)
N1A N2A 1.363(5)
N2A C7A 1.361(6)
N2A H2A 0.8800
N3A O1A 1.1346(12)
C1A C2A 1.413(6)
C1A H1A 0.9500
C2A C7A 1.407(6)
C2A C3A 1.412(6)
C3A C4A 1.367(7)
C3A H3A 0.9500
C4A C5A 1.427(7)
C4A H4A 0.9500
C5A C6A 1.364(7)
C5A H5A 0.9500
C6A C7A 1.413(6)
C6A H6A 0.9500
Os1B N1BY 1.8235
Os1B N1BX 1.8236
Os1B N1 1.8242(9)
Os1B N1B 2.090(4)
Os1B Cl1 2.1844
Os1B Cl4B 2.3481(12)
Os1B Cl2B 2.3498(11)
Os1B Cl3B 2.3732(11)
Os1B Cl1B 2.3807(11)
N1B C1B 1.321(6)
N1B N2B 1.353(5)
N2B C7B 1.356(6)
N2B H2B 0.8800
N1 O1B 1.1368(12)
O1B Cl1 0.780(2)
C1B C2B 1.418(6)
C1B H1B 0.9500
C2B C7B 1.404(6)
C2B C3B 1.409(6)
C3B C4B 1.366(7)
C3B H3B 0.9500
C4B C5B 1.419(7)
C4B H4B 0.9500
C5B C6B 1.378(7)
C5B H5B 0.9500
C6B C7B 1.411(6)
C6B H6B 0.9500
C1C N1C 1.25(3)
C1C C2X 1.465(19)
C1C H1C 0.9549
C1C H1X 0.9530
N1C N2X 1.451(17)
N1C Os1C 2.074(18)
N2C N1X 1.34(2)
N2C C7C 1.346(10)
N2C H2C 0.8800
C1X C2C 1.37(2)
C1X N1X 1.38(3)
C1X H1C 0.9823
C1X H1X 0.9601
N1X Os1C 2.093(18)
N2X C7X 1.332(6)
N2X H2X 0.8800
Cl4C Os1C 2.3628
Cl2 Os1C 2.3660
Cl1C N3C 0.5151
Cl1C O1C 0.7156
Cl1C Os1C 2.3237
Cl1X N3Y 0.5084
Cl1X O1Y 0.6286
Cl1X Os1C 2.3362
Cl1Y N3X 0.5628
Cl1Y O1X 0.6910
Cl1Y Os1C 2.3575
Os1C N3X 1.8132
Os1C N3Y 1.8335
Os1C N3C 1.8419
O1C N3C 1.1690
O1Y N3Y 1.1306
O1X N3X 1.1980
C22 N9 1.5221(15)
C22 C23 1.5233
C22 H22A 0.9900
C22 H22B 0.9900
C23 C24 1.5356
C23 H23A 0.9900
C23 H23B 0.9900
C24 C25 1.5109
C24 H24A 0.9900
C24 H24B 0.9900
C25 H25A 0.9800
C25 H25B 0.9800
C25 H25C 0.9800
C26 C27 1.5183
C26 N9 1.5344(14)
C26 H26A 0.9900
C26 H26B 0.9900
C27 C28 1.5250
C27 H27A 0.9900
C27 H27B 0.9900
C28 C29 1.5299
C28 H28A 0.9900
C28 H28B 0.9900
C29 H29A 0.9800
C29 H29B 0.9800
C29 H29C 0.9800
C30 N9 1.5023(14)
C30 C31 1.5234
C30 H30A 0.9900
C30 H30B 0.9900
C31 C32 1.5251
C31 H31A 0.9900
C31 H31B 0.9900
C32 C33 1.5255
C32 H32A 0.9900
C32 H32B 0.9900
C33 H33A 0.9800
C33 H33B 0.9800
C33 H33C 0.9800
C34 N9 1.5200(12)
C34 C35 1.5213
C34 H34A 0.9900
C34 H34B 0.9900
C35 C36 1.5282
C35 H35A 0.9900
C35 H35B 0.9900
C36 C37 1.5162
C36 H36A 0.9900
C36 H36B 0.9900
C37 H37A 0.9800
C37 H37B 0.9800
C37 H37C 0.9800
C38 C39 1.5193
C38 N10 1.5291(16)
C38 H38A 0.9900
C38 H38B 0.9900
C39 C40 1.5212
C39 H39A 0.9900
C39 H39B 0.9900
C40 C41 1.5143
C40 H40A 0.9900
C40 H40B 0.9900
C41 H41A 0.9800
C41 H41B 0.9800
C41 H41C 0.9800
C42 N10 1.5179
C42 C43 1.5185
C42 H42A 0.9900
C42 H42B 0.9900
C43 C44 1.5415
C43 H43A 0.9900
C43 H43B 0.9900
C44 C45 1.5162
C44 H44A 0.9900
C44 H44B 0.9900
C45 H45A 0.9800
C45 H45B 0.9800
C45 H45C 0.9800
C46 C47 1.5249
C46 N10 1.5325(18)
C46 H46A 0.9900
C46 H46B 0.9900
C47 C48 1.5350
C47 H47A 0.9900
C47 H47B 0.9900
C48 C49 1.5006
C48 H48A 0.9900
C48 H48B 0.9900
C49 H49A 0.9800
C49 H49B 0.9800
C49 H49C 0.9800
C50 N10 1.5028(11)
C50 C51 1.5273
C50 H50A 0.9900
C50 H50B 0.9900
C51 C52 1.5236
C51 H51A 0.9900
C51 H51B 0.9900
C52 C53 1.5231
C52 H52A 0.9900
C52 H52B 0.9900
C53 H53A 0.9800
C53 H53B 0.9800
C53 H53C 0.9800
C54 C55 1.5021
C54 N11 1.5098(16)
C54 H54A 0.9900
C54 H54B 0.9900
C55 C56 1.4982
C55 H55A 0.9900
C55 H55B 0.9900
C56 C57 1.4508
C56 H56A 0.9900
C56 H56B 0.9900
C57 H57A 0.9800
C57 H57B 0.9800
C57 H57C 0.9800
C58 N11 1.5013(11)
C58 C59 1.5165
C58 H58A 0.9900
C58 H58B 0.9900
C59 C60 1.5181
C59 H59A 0.9900
C59 H59B 0.9900
C60 C61 1.5113
C60 H60A 0.9900
C60 H60B 0.9900
C61 H61A 0.9800
C61 H61B 0.9800
C61 H61C 0.9800
C62 C63 1.5185
C62 N11 1.5249(16)
C62 H62A 0.9900
C62 H62B 0.9900
C63 C64 1.5319
C63 H63A 0.9900
C63 H63B 0.9900
C64 C65 1.5069
C64 H64A 0.9900
C64 H64B 0.9900
C65 H65A 0.9800
C65 H65B 0.9800
C65 H65C 0.9800
C66 C67 1.5307
C66 N11 1.5426(12)
C66 H66A 0.9900
C66 H66B 0.9900
C67 C68 1.5281
C67 H67A 0.9900
C67 H67B 0.9900
C67 H68A 0.9900
C67 H68B 0.9900
C67 H68C 0.9900
C67 H68D 0.9900
C68 C70 1.3225(15)
C68 C69 1.4298(14)
C69 H69A 0.9800
C69 H69B 0.9800
C69 H69C 0.9800
C70 H70A 0.9800
C70 H70B 0.9800
C70 H70C 0.9800
O1BX N1BX 1.1373
O1BY N1BY 1.1411
C7X C2X 1.3900
C7X C6X 1.3900
C2X C3X 1.3900
C3X C4X 1.3900
C3X H3X 0.9500
C4X C5X 1.3900
C4X H4X 0.9500
C5X C6X 1.3900
C5X H5X 0.9500
C6X H6X 0.9500
C6C C7C 1.3900
C6C C5C 1.3900
C6C H6C 0.9500
C7C C2C 1.3900
C2C C3C 1.3900
C3C C4C 1.3900
C3C H3C 0.9500
C4C C5C 1.3900
C4C H4C 0.9500
C5C H5C 0.9500

loop_
_geom_torsion_atom_site_label_1
_geom_torsion_atom_site_label_2
_geom_torsion_atom_site_label_3
_geom_torsion_atom_site_label_4
_geom_torsion
N3A Os1A N1A C1A -120.2(4)
Cl2A Os1A N1A C1A 59.6(4)
Cl3A Os1A N1A C1A -27.9(4)
Cl1A Os1A N1A C1A 147.3(4)
N3A Os1A N1A N2A 53.7(4)
Cl2A Os1A N1A N2A -126.6(3)
Cl3A Os1A N1A N2A 145.9(3)
Cl1A Os1A N1A N2A -38.8(3)
C1A N1A N2A C7A 0.1(5)
Os1A N1A N2A C7A -174.9(3)
N2A N1A C1A C2A 0.2(5)
Os1A N1A C1A C2A 174.7(3)
N1A C1A C2A C7A -0.4(5)
N1A C1A C2A C3A -179.2(5)
C7A C2A C3A C4A -0.1(7)
C1A C2A C3A C4A 178.6(5)
C2A C3A C4A C5A -0.4(7)
C3A C4A C5A C6A 0.7(8)
C4A C5A C6A C7A -0.5(8)
N1A N2A C7A C2A -0.4(5)
N1A N2A C7A C6A 178.7(5)
C3A C2A C7A N2A 179.5(4)
C1A C2A C7A N2A 0.5(5)
C3A C2A C7A C6A 0.3(7)
C1A C2A C7A C6A -178.7(5)
C5A C6A C7A N2A -179.1(5)
C5A C6A C7A C2A 0.0(8)
N1BY Os1B N1B C1B -118.3(4)
N1BX Os1B N1B C1B -17.4(4)
N1 Os1B N1B C1B 65.3(4)
Cl1 Os1B N1B C1B 60.3(4)
Cl2B Os1B N1B C1B -115.0(4)
Cl3B Os1B N1B C1B 156.4(4)
Cl1B Os1B N1B C1B -24.8(4)
N1BY Os1B N1B N2B 53.0(3)
N1BX Os1B N1B N2B 154.0(3)
N1 Os1B N1B N2B -123.4(4)
Cl1 Os1B N1B N2B -128.4(3)
Cl2B Os1B N1B N2B 56.4(3)
Cl3B Os1B N1B N2B -32.2(3)
Cl1B Os1B N1B N2B 146.5(3)
C1B N1B N2B C7B 0.6(5)
Os1B N1B N2B C7B -172.3(3)
N2B N1B C1B C2B 0.2(5)
Os1B N1B C1B C2B 172.5(3)
N1B C1B C2B C7B -1.0(5)
N1B C1B C2B C3B -178.8(5)
C7B C2B C3B C4B -0.6(7)
C1B C2B C3B C4B 177.0(5)
C2B C3B C4B C5B -1.4(7)
C3B C4B C5B C6B 2.0(8)
C4B C5B C6B C7B -0.5(8)
N1B N2B C7B C2B -1.3(5)
N1B N2B C7B C6B 175.8(5)
C3B C2B C7B N2B 179.5(4)
C1B C2B C7B N2B 1.3(5)
C3B C2B C7B C6B 2.1(7)
C1B C2B C7B C6B -176.0(4)
C5B C6B C7B N2B -178.3(5)
C5B C6B C7B C2B -1.6(7)
C2X C1C N1C N2X 12.5(18)
C2X C1C N1C Os1C 166.8(10)
C7C N2C N1X C1X 14.8(14)
C7C N2C N1X Os1C -177.7(7)
C2C C1X N1X N2C -13.8(18)
C2C C1X N1X Os1C -179.7(10)
C1C N1C N2X C7X -12.7(15)
Os1C N1C N2X C7X -170.5(7)
C1C N1C Os1C N3X 141.0(16)
N2X N1C Os1C N3X -67.0(9)
C1C N1C Os1C N3Y -127.9(16)
N2X N1C Os1C N3Y 24.0(9)
C1C N1C Os1C N3C 53.2(16)
N2X N1C Os1C N3C -154.9(9)
C1C N1C Os1C N1X -99(13)
N2X N1C Os1C N1X 53(12)
C1C N1C Os1C Cl1C 48.3(16)
N2X N1C Os1C Cl1C -159.7(9)
C1C N1C Os1C Cl1X -129.0(16)
N2X N1C Os1C Cl1X 22.9(9)
C1C N1C Os1C Cl1Y 140.5(16)
N2X N1C Os1C Cl1Y -67.5(9)
C1C N1C Os1C Cl2 -39.1(16)
N2X N1C Os1C Cl2 112.9(9)
N2C N1X Os1C N3X -31.1(10)
C1X N1X Os1C N3X 132.8(15)
N2C N1X Os1C N3Y 59.7(10)
C1X N1X Os1C N3Y -136.4(15)
N2C N1X Os1C N3C -119.3(10)
C1X N1X Os1C N3C 44.7(15)
N2C N1X Os1C N1C -92(13)
C1X N1X Os1C N1C 72(12)
N2C N1X Os1C Cl1C -124.0(10)
C1X N1X Os1C Cl1C 39.9(15)
N2C N1X Os1C Cl1X 58.6(10)
C1X N1X Os1C Cl1X -137.4(15)
N2C N1X Os1C Cl1Y -32.0(10)
C1X N1X Os1C Cl1Y 132.0(15)
N2C N1X Os1C Cl2 148.7(10)
C1X N1X Os1C Cl2 -47.4(15)
N3C Cl1C Os1C N3X 15.0
O1C Cl1C Os1C N3X 31.8
O1C Cl1C Os1C N3C 16.8
N3C Cl1C Os1C N1C 106.9(5)
O1C Cl1C Os1C N1C 123.7(5)
N3C Cl1C Os1C N1X 109.3(5)
O1C Cl1C Os1C N1X 126.1(5)
N3C Cl1C Os1C Cl1Y 18.9
O1C Cl1C Os1C Cl1Y 35.7
N3C Cl1C Os1C Cl4C -73.0
O1C Cl1C Os1C Cl4C -56.2
N3C Cl1C Os1C Cl2 -164.4
O1C Cl1C Os1C Cl2 -147.6
N3Y Cl1X Os1C N3X 123.8
N3Y Cl1X Os1C N1C 31.8(5)
N3Y Cl1X Os1C N1X 29.5(5)
N3Y Cl1X Os1C Cl1Y 119.9
N3Y Cl1X Os1C Cl4C -148.3
N3Y Cl1X Os1C Cl2 -56.8
O1X Cl1Y Os1C N3X -10.8
N3X Cl1Y Os1C N3Y 80.6
O1X Cl1Y Os1C N3Y 69.8
N3X Cl1Y Os1C N3C -99.5
O1X Cl1Y Os1C N3C -110.3
N3X Cl1Y Os1C N1C 172.1(4)
O1X Cl1Y Os1C N1C 161.4(4)
N3X Cl1Y Os1C N1X 168.2(4)
O1X Cl1Y Os1C N1X 157.4(4)
N3X Cl1Y Os1C Cl1C -101.1
O1X Cl1Y Os1C Cl1C -111.9
N3X Cl1Y Os1C Cl1X 78.8
O1X Cl1Y Os1C Cl1X 68.0
N3X Cl1Y Os1C Cl4C -8.9
O1X Cl1Y Os1C Cl4C -19.7
Os1C Cl1C O1C N3C -8.7
Os1C Cl1Y O1X N3X 4.2
Os1C Cl1C N3C O1C 171.0
O1C Cl1C N3C Os1C -171.0
N3X Os1C N3C Cl1C -165.0
N1C Os1C N3C Cl1C -72.9(5)
N1X Os1C N3C Cl1C -70.8(5)
Cl1Y Os1C N3C Cl1C -161.0
Cl4C Os1C N3C Cl1C 107.1
Cl2 Os1C N3C Cl1C 15.6
O1Y Cl1X N3Y Os1C -145.0
Os1C Cl1Y N3X O1X -173.0
O1X Cl1Y N3X Os1C 173.0
N3Y Os1C N3X Cl1Y -99.5
N3C Os1C N3X Cl1Y 80.4
N1C Os1C N3X Cl1Y -7.9(4)
N1X Os1C N3X Cl1Y -11.9(4)
Cl1C Os1C N3X Cl1Y 79.0
Cl1X Os1C N3X Cl1Y -101.2
Cl4C Os1C N3X Cl1Y 171.1
N9 C22 C23 C24 -170.01(6)
C22 C23 C24 C25 75.8
N9 C26 C27 C28 -174.75(7)
C26 C27 C28 C29 -172.7
N9 C30 C31 C32 175.62(6)
C30 C31 C32 C33 179.3
N9 C34 C35 C36 -167.20(7)
C34 C35 C36 C37 72.0
N10 C38 C39 C40 176.87(7)
C38 C39 C40 C41 175.8
N10 C42 C43 C44 -167.71(7)
C42 C43 C44 C45 75.8
N10 C46 C47 C48 163.58(5)
C46 C47 C48 C49 -75.6
N10 C50 C51 C52 179.4
C50 C51 C52 C53 -178.3
N11 C54 C55 C56 -166.51(6)
C54 C55 C56 C57 177.0
N11 C58 C59 C60 -175.37(6)
C58 C59 C60 C61 -178.8
N11 C62 C63 C64 -167.55(6)
C62 C63 C64 C65 73.9
N11 C66 C67 C68 -177.25(6)
C66 C67 C68 C70 86.84(6)
C66 C67 C68 C69 -76.71(7)
C31 C30 N9 C34 55.48(12)
C31 C30 N9 C22 177.1
C31 C30 N9 C26 -61.87(5)
C35 C34 N9 C30 56.94(12)
C35 C34 N9 C22 -61.75(7)
C35 C34 N9 C26 177.7
C23 C22 N9 C30 -179.0
C23 C22 N9 C34 -56.51(7)
C23 C22 N9 C26 60.33(10)
C27 C26 N9 C30 -52.08(7)
C27 C26 N9 C34 -173.81(5)
C27 C26 N9 C22 65.72(11)
C51 C50 N10 C42 -61.10(13)
C51 C50 N10 C38 57.00(6)
C51 C50 N10 C46 177.5
C43 C42 N10 C50 -55.70(14)
C43 C42 N10 C38 -177.7
C43 C42 N10 C46 63.50(7)
C39 C38 N10 C50 54.34(9)
C39 C38 N10 C42 176.6
C39 C38 N10 C46 -64.29(8)
C47 C46 N10 C50 171.8
C47 C46 N10 C42 49.33(8)
C47 C46 N10 C38 -66.49(7)
C59 C58 N11 C54 177.4
C59 C58 N11 C62 -60.49(6)
C59 C58 N11 C66 56.25(13)
C55 C54 N11 C58 -180.0
C55 C54 N11 C62 58.65(10)
C55 C54 N11 C66 -58.89(7)
C63 C62 N11 C58 -58.19(7)
C63 C62 N11 C54 61.68(9)
C63 C62 N11 C66 -177.9
C67 C66 N11 C58 55.83(13)
C67 C66 N11 C54 -63.58(5)
C67 C66 N11 C62 175.4
N1BY Os1B N1BX O1BX 112.51(11)
N1 Os1B N1BX O1BX -65.46(19)
N1B Os1B N1BX O1BX 27.26(18)
Cl1 Os1B N1BX O1BX -64.22(18)
Cl4B Os1B N1BX O1BX -158.80(16)
Cl2B Os1B N1BX O1BX 112.70(15)
Cl1B Os1B N1BX O1BX 97.2(6)
N1BX Os1B N1BY O1BY 134.36(16)
N1B Os1B N1BY O1BY -135.4(2)
Cl4B Os1B N1BY O1BY 45.1(2)
Cl2B Os1B N1BY O1BY 131.1(14)
Cl3B Os1B N1BY O1BY -45.6(2)
Cl1B Os1B N1BY O1BY 136.4(2)
N1C N2X C7X C2X 7.1(8)
N1C N2X C7X C6X -176.0(8)
N2X C7X C2X C3X 177.3(5)
C6X C7X C2X C3X 0.0
N2X C7X C2X C1C 0.0(10)
C6X C7X C2X C1C -177.3(10)
N1C C1C C2X C7X -8.4(17)
N1C C1C C2X C3X 174.9(9)
C7X C2X C3X C4X 0.0
C1C C2X C3X C4X 176.3(14)
C2X C3X C4X C5X 0.0
C3X C4X C5X C6X 0.0
C4X C5X C6X C7X 0.0
N2X C7X C6X C5X -176.5(7)
C2X C7X C6X C5X 0.0
N1X N2C C7C C2C -10.8(10)
N1X N2C C7C C6C 167.4(8)
C5C C6C C7C N2C -178.1(8)
C5C C6C C7C C2C 0.0
N1X C1X C2C C7C 7.2(16)
N1X C1X C2C C3C -168.2(9)
N2C C7C C2C C1X 2.1(11)
C6C C7C C2C C1X -176.3(11)
N2C C7C C2C C3C 178.4(7)
C6C C7C C2C C3C 0.0
C1X C2C C3C C4C 174.8(15)
C7C C2C C3C C4C 0.0
C2C C3C C4C C5C 0.0
C3C C4C C5C C6C 0.0
C7C C6C C5C C4C 0.0
